data_4127736
loop_
_publ_author_name
'Wei, Jianwei'
'Zhao, Liang'
'He, Cheng'
'Zheng, Sijia'
'Reek, Joost N. H.'
'Duan, Chunying'

_publ_section_title
;
 Metal-Organic Capsules with NADH Mimics as Switchable Selectivity
 Regulators for Photocatalytic Transfer Hydrogenation.
;
_journal_issue 32
_journal_name_full 'Journal of the American Chemical Society'
_journal_page_first 12707
_journal_page_last 12716
_journal_paper_doi 10.1021/jacs.9b05351
_journal_volume 141
_journal_year 2019
_chemical_formula_sum 'C145 H122 F24 N34 O40 S8 Zn4'
_chemical_formula_weight 3954.73
_space_group_IT_number 18
_space_group_name_Hall 'P 2 2ab'
_space_group_name_H-M_alt 'P 21 21 2'
_symmetry_cell_setting Orthorhombic'
_symmetry_space_group_name_Hall 'P 2 2ab'
_symmetry_space_group_name_H-M 'P 21 21 2'
_atom_sites_solution_hydrogens geom
_atom_sites_solution_primary direct
_atom_sites_solution_secondary difmap
_audit_creation_method SHELXL-97
_cell_angle_alpha 90.00
_cell_angle_beta 90.00
_cell_angle_gamma 90.00
_cell_formula_units_Z 2
_cell_length_a 19.0970(19)
_cell_length_b 21.105(2)
_cell_length_c 23.148(2)
_cell_measurement_reflns_used 9892
_cell_measurement_temperature 150(2)
_cell_measurement_theta_max 25.31
_cell_measurement_theta_min 2.28
_cell_volume 9329.6(15)
_computing_cell_refinement 'Bruker SAINT'
_computing_data_collection 'Bruker APEX2'
_computing_data_reduction 'Bruker SAINT'
_computing_molecular_graphics 'Bruker SHELXTL'
_computing_publication_material 'Bruker SHELXTL'
_computing_structure_refinement 'SHELXL-2014 (Sheldrick 2014)'
_computing_structure_solution 'SHELXS-97 (Sheldrick 2008)'
_diffrn_ambient_temperature 150(2)
_diffrn_measured_fraction_theta_full 0.997
_diffrn_measured_fraction_theta_max 0.997
_diffrn_measurement_device_type 'Bruker APEX-II CCD'
_diffrn_measurement_method '\f and \w scans'
_diffrn_radiation_monochromator graphite
_diffrn_radiation_source 'fine-focus sealed tube'
_diffrn_radiation_type MoK\a
_diffrn_radiation_wavelength 0.71073
_diffrn_reflns_av_R_equivalents 0.0431
_diffrn_reflns_av_sigmaI/netI 0.0531
_diffrn_reflns_limit_h_max 22
_diffrn_reflns_limit_h_min -21
_diffrn_reflns_limit_k_max 25
_diffrn_reflns_limit_k_min -25
_diffrn_reflns_limit_l_max 27
_diffrn_reflns_limit_l_min -27
_diffrn_reflns_number 57606
_diffrn_reflns_theta_full 25.00
_diffrn_reflns_theta_max 25.00
_diffrn_reflns_theta_min 2.27
_exptl_absorpt_coefficient_mu 0.700
_exptl_absorpt_correction_T_max 0.8785
_exptl_absorpt_correction_T_min 0.8019
_exptl_absorpt_correction_type multi-scan
_exptl_absorpt_process_details sadabs
_exptl_crystal_colour yellow
_exptl_crystal_density_diffrn 1.408
_exptl_crystal_density_method 'not measured'
_exptl_crystal_description block
_exptl_crystal_F_000 4028
_exptl_crystal_size_max 0.33
_exptl_crystal_size_mid 0.21
_exptl_crystal_size_min 0.19
_refine_diff_density_max 0.754
_refine_diff_density_min -0.621
_refine_diff_density_rms 0.086
_refine_ls_abs_structure_details 'Flack H D (1983), Acta Cryst. A39, 876-881'
_refine_ls_abs_structure_Flack -0.018(10)
_refine_ls_extinction_method none
_refine_ls_goodness_of_fit_ref 1.077
_refine_ls_hydrogen_treatment mixed
_refine_ls_matrix_type full
_refine_ls_number_parameters 1138
_refine_ls_number_reflns 16389
_refine_ls_number_restraints 133
_refine_ls_restrained_S_all 1.081
_refine_ls_R_factor_all 0.0718
_refine_ls_R_factor_gt 0.0561
_refine_ls_shift/su_max 0.001
_refine_ls_shift/su_mean 0.000
_refine_ls_structure_factor_coef Fsqd
_refine_ls_weighting_details 'calc w=1/[\s^2^(Fo^2^)+(0.1090P)^2^+0.3300P] where P=(Fo^2^+2Fc^2^)/3'
_refine_ls_weighting_scheme calc
_refine_ls_wR_factor_gt 0.1529
_refine_ls_wR_factor_ref 0.1620
_reflns_number_gt 13543
_reflns_number_total 16389
_reflns_threshold_expression >2sigma(I)
_cod_data_source_file ja9b05351_si_003.cif
_cod_data_source_block 1
_cod_original_cell_volume 9329.7(15)
_cod_original_sg_symbol_H-M P2(1)2(1)2
_cod_database_code 4127736

loop_
_symmetry_equiv_pos_as_xyz
'x, y, z'
'-x, -y, z'
'-x+1/2, y+1/2, -z'
'x+1/2, -y+1/2, -z'

loop_
_atom_site_label
_atom_site_type_symbol
_atom_site_fract_x
_atom_site_fract_y
_atom_site_fract_z
_atom_site_U_iso_or_equiv
_atom_site_adp_type
_atom_site_occupancy
_atom_site_symmetry_multiplicity
_atom_site_calc_flag
_atom_site_refinement_flags
_atom_site_disorder_assembly
_atom_site_disorder_group
Zn1 Zn -0.29641(3) 0.43918(2) 0.72324(2) 0.03387(13) Uani 1 1 d . . .
Zn2 Zn -0.06673(2) 0.81381(2) 0.77786(2) 0.03268(13) Uani 1 1 d . . .
O1 O -0.23920(17) 0.50998(14) 0.77267(13) 0.0405(7) Uani 1 1 d . . .
O2 O -0.11907(17) 0.72507(15) 0.80099(12) 0.0390(7) Uani 1 1 d . . .
O3 O -0.3093(4) 0.6695(4) 1.0268(4) 0.141(3) Uani 1 1 d DU . .
O4 O -0.20774(18) 0.38107(15) 0.69959(13) 0.0418(8) Uani 1 1 d . . .
O5 O -0.01062(15) 0.23294(14) 0.72705(12) 0.0361(7) Uani 1 1 d . . .
O6 O -0.1658(3) 0.1579(2) 0.4986(2) 0.0831(14) Uani 1 1 d . . .
N1 N -0.35657(19) 0.35182(16) 0.72322(18) 0.0381(8) Uani 1 1 d . . .
N2 N -0.3179(2) 0.42072(18) 0.81005(16) 0.0394(9) Uani 1 1 d . . .
N3 N -0.2954(2) 0.46548(19) 0.84820(17) 0.0461(10) Uani 1 1 d . . .
H3A H -0.3069 0.4647 0.8850 0.055 Uiso 1 1 calc R . .
N4 N -0.0774(2) 0.74744(19) 0.88993(15) 0.0392(9) Uani 1 1 d . . .
H4A H -0.0737 0.7391 0.9271 0.047 Uiso 1 1 calc R . .
N5 N -0.04335(19) 0.79652(17) 0.86424(15) 0.0325(8) Uani 1 1 d . . .
N6 N 0.0112(2) 0.88550(18) 0.80069(17) 0.0402(9) Uani 1 1 d . . .
N7 N -0.2038(3) 0.6023(3) 0.95756(18) 0.0704(16) Uani 1 1 d . . .
N8 N -0.3706(2) 0.51339(17) 0.69958(16) 0.0356(8) Uani 1 1 d . . .
N9 N -0.27431(19) 0.46027(16) 0.63732(16) 0.0322(8) Uani 1 1 d . . .
N10 N -0.22414(18) 0.42518(17) 0.61140(15) 0.0337(8) Uani 1 1 d . . .
H10A H -0.2116 0.4306 0.5751 0.040 Uiso 1 1 calc R . .
N11 N 0.0565(2) 0.20146(18) 0.65162(16) 0.0374(9) Uani 1 1 d . . .
H11A H 0.0653 0.1990 0.6144 0.045 Uiso 1 1 calc R . .
N12 N 0.10058(18) 0.17817(18) 0.69247(15) 0.0352(8) Uani 1 1 d . . .
N13 N 0.16591(19) 0.13726(17) 0.78293(16) 0.0351(8) Uani 1 1 d . . .
N14 N -0.0997(2) 0.2782(2) 0.54117(16) 0.0492(11) Uani 1 1 d . . .
C1 C -0.3730(3) 0.3152(2) 0.6776(2) 0.0454(11) Uani 1 1 d . . .
H1A H -0.3593 0.3286 0.6401 0.054 Uiso 1 1 calc R . .
C2 C -0.4094(3) 0.2586(3) 0.6836(3) 0.0555(14) Uani 1 1 d . . .
H2A H -0.4200 0.2335 0.6507 0.067 Uiso 1 1 calc R . .
C3 C -0.4298(3) 0.2390(3) 0.7381(3) 0.0596(15) Uani 1 1 d . . .
H3B H -0.4553 0.2007 0.7429 0.072 Uiso 1 1 calc R . .
C4 C -0.4129(3) 0.2755(2) 0.7849(3) 0.0546(13) Uani 1 1 d . . .
H4B H -0.4258 0.2626 0.8228 0.065 Uiso 1 1 calc R . .
C5 C -0.3765(2) 0.3319(2) 0.7762(2) 0.0410(10) Uani 1 1 d . . .
C6 C -0.3551(3) 0.3729(2) 0.8241(2) 0.0453(12) Uani 1 1 d . . .
H6A H -0.3680 0.3644 0.8630 0.054 Uiso 1 1 calc R . .
C7 C -0.2537(3) 0.5119(2) 0.82512(19) 0.0421(11) Uani 1 1 d . . .
C8 C -0.2285(3) 0.5621(3) 0.86285(19) 0.0515(13) Uani 1 1 d . . .
C9 C -0.2010(3) 0.6215(2) 0.8321(2) 0.0480(12) Uani 1 1 d . . .
H9A H -0.1678 0.6077 0.8012 0.058 Uiso 1 1 calc R . .
C10 C -0.1597(3) 0.6609(2) 0.8770(2) 0.0453(12) Uani 1 1 d . . .
C11 C -0.1181(2) 0.7118(2) 0.85313(18) 0.0360(10) Uani 1 1 d . . .
C12 C 0.0005(2) 0.8317(2) 0.89031(19) 0.0393(10) Uani 1 1 d . . .
H12A H 0.0114 0.8254 0.9299 0.047 Uiso 1 1 calc R . .
C13 C 0.0332(2) 0.8818(2) 0.8572(2) 0.0367(10) Uani 1 1 d . . .
C14 C 0.0832(3) 0.9215(3) 0.8788(2) 0.0510(13) Uani 1 1 d . . .
H14A H 0.0972 0.9177 0.9180 0.061 Uiso 1 1 calc R . .
C15 C 0.1138(3) 0.9673(3) 0.8439(3) 0.0601(15) Uani 1 1 d . . .
H15A H 0.1478 0.9957 0.8590 0.072 Uiso 1 1 calc R . .
C16 C 0.0938(4) 0.9704(3) 0.7871(3) 0.0713(18) Uani 1 1 d . . .
H16A H 0.1149 1.0001 0.7616 0.086 Uiso 1 1 calc R . .
C17 C 0.0411(3) 0.9287(2) 0.7673(2) 0.0532(13) Uani 1 1 d . . .
H17A H 0.0265 0.9317 0.7281 0.064 Uiso 1 1 calc R . .
C18 C -0.2588(3) 0.6594(3) 0.8041(3) 0.0539(14) Uani 1 1 d . . .
C19 C -0.2606(4) 0.6706(3) 0.7446(3) 0.0660(16) Uani 1 1 d . . .
H19A H -0.2251 0.6524 0.7211 0.079 Uiso 1 1 calc R . .
C20 C -0.3115(4) 0.7068(4) 0.7184(4) 0.092(2) Uani 1 1 d . . .
H20A H -0.3104 0.7145 0.6780 0.110 Uiso 1 1 calc R . .
C21 C -0.3643(5) 0.7317(4) 0.7527(5) 0.095(2) Uani 1 1 d . . .
H21A H -0.4005 0.7558 0.7351 0.114 Uiso 1 1 calc R . .
C22 C -0.3654(5) 0.7228(4) 0.8093(5) 0.102(3) Uani 1 1 d . . .
H22A H -0.4012 0.7417 0.8318 0.122 Uiso 1 1 calc R . .
C23 C -0.3139(4) 0.6855(4) 0.8363(3) 0.0796(19) Uani 1 1 d . . .
H23A H -0.3165 0.6778 0.8767 0.095 Uiso 1 1 calc R . .
C24 C -0.2312(3) 0.5567(3) 0.9210(2) 0.0602(16) Uani 1 1 d . . .
H24A H -0.2526 0.5203 0.9373 0.072 Uiso 1 1 calc R . .
C25 C -0.1670(3) 0.6521(3) 0.9336(2) 0.0590(15) Uani 1 1 d . . .
H25A H -0.1458 0.6819 0.9590 0.071 Uiso 1 1 calc R . .
C26 C -0.2102(4) 0.5955(3) 1.0206(2) 0.0679(18) Uani 1 1 d . . .
H26A H -0.2363 0.5561 1.0293 0.082 Uiso 1 1 calc R . .
H26B H -0.1629 0.5914 1.0376 0.082 Uiso 1 1 calc R . .
C27 C -0.2461(5) 0.6488(4) 1.0475(3) 0.092(3) Uani 1 1 d DU . .
C28 C -0.2271(7) 0.6853(4) 1.0940(3) 0.128(4) Uani 1 1 d DU . .
H28A H -0.1848 0.6809 1.1152 0.154 Uiso 1 1 calc R . .
C29 C -0.2788(7) 0.7296(6) 1.1056(5) 0.137(4) Uani 1 1 d DU . .
H29A H -0.2787 0.7605 1.1354 0.165 Uiso 1 1 calc R . .
C30 C -0.3305(6) 0.7193(5) 1.0651(5) 0.132(4) Uani 1 1 d DU . .
H30A H -0.3735 0.7419 1.0629 0.159 Uiso 1 1 calc R . .
C31 C -0.4180(3) 0.5423(2) 0.7333(2) 0.0460(12) Uani 1 1 d . . .
H31A H -0.4230 0.5282 0.7721 0.055 Uiso 1 1 calc R . .
C32 C -0.4604(3) 0.5920(3) 0.7145(3) 0.0552(14) Uani 1 1 d . . .
H32A H -0.4943 0.6104 0.7394 0.066 Uiso 1 1 calc R . .
C33 C -0.4519(3) 0.6133(3) 0.6595(3) 0.0586(15) Uani 1 1 d . . .
H33A H -0.4795 0.6475 0.6457 0.070 Uiso 1 1 calc R . .
C34 C -0.4030(3) 0.5853(3) 0.6239(2) 0.0498(13) Uani 1 1 d . . .
H34A H -0.3964 0.5997 0.5854 0.060 Uiso 1 1 calc R . .
C35 C -0.3634(2) 0.5350(2) 0.6458(2) 0.0378(10) Uani 1 1 d . . .
C36 C -0.3100(2) 0.5031(2) 0.61109(19) 0.0384(10) Uani 1 1 d . . .
H36A H -0.3021 0.5135 0.5717 0.046 Uiso 1 1 calc R . .
C37 C -0.1945(2) 0.3805(2) 0.6467(2) 0.0375(10) Uani 1 1 d . . .
C38 C -0.1513(3) 0.3311(3) 0.6216(2) 0.0491(13) Uani 1 1 d . . .
C39 C -0.1231(3) 0.2809(3) 0.6644(2) 0.0490(13) Uani 1 1 d . . .
H39A H -0.1093 0.3026 0.7011 0.059 Uiso 1 1 calc R . .
C40 C -0.0557(3) 0.2538(2) 0.6348(2) 0.0474(12) Uani 1 1 d . . .
C41 C -0.0031(2) 0.2294(2) 0.67360(19) 0.0346(10) Uani 1 1 d . . .
C42 C 0.1591(3) 0.1525(3) 0.6810(2) 0.0458(12) Uani 1 1 d . . .
H42A H 0.1759 0.1480 0.6426 0.055 Uiso 1 1 calc R . .
C43 C 0.1989(2) 0.1304(2) 0.7308(2) 0.0415(11) Uani 1 1 d . . .
C44 C 0.2656(3) 0.1040(3) 0.7270(3) 0.0694(17) Uani 1 1 d . . .
H44A H 0.2871 0.0977 0.6904 0.083 Uiso 1 1 calc R . .
C45 C 0.2995(3) 0.0874(4) 0.7769(3) 0.0772(19) Uani 1 1 d . . .
H45A H 0.3459 0.0711 0.7751 0.093 Uiso 1 1 calc R . .
C46 C 0.2677(3) 0.0938(4) 0.8284(3) 0.0692(18) Uani 1 1 d . . .
H46A H 0.2907 0.0813 0.8629 0.083 Uiso 1 1 calc R . .
C47 C 0.2006(3) 0.1192(3) 0.8300(2) 0.0475(12) Uani 1 1 d . . .
H47A H 0.1784 0.1239 0.8664 0.057 Uiso 1 1 calc R . .
C48 C -0.1768(3) 0.2278(3) 0.6786(3) 0.0578(15) Uani 1 1 d . . .
C49 C -0.1779(4) 0.2026(4) 0.7331(3) 0.0785(19) Uani 1 1 d . . .
H49A H -0.1475 0.2188 0.7620 0.094 Uiso 1 1 calc R . .
C50 C -0.2243(5) 0.1521(4) 0.7465(4) 0.097(3) Uani 1 1 d . . .
H50A H -0.2231 0.1336 0.7839 0.116 Uiso 1 1 calc R . .
C51 C -0.2697(4) 0.1302(4) 0.7073(5) 0.092(3) Uani 1 1 d . . .
H51A H -0.3025 0.0980 0.7169 0.110 Uiso 1 1 calc R . .
C52 C -0.2676(4) 0.1557(4) 0.6529(5) 0.096(3) Uani 1 1 d . . .
H52A H -0.2977 0.1386 0.6242 0.115 Uiso 1 1 calc R . .
C53 C -0.2241(3) 0.2048(3) 0.6380(3) 0.0649(16) Uani 1 1 d . . .
H53A H -0.2263 0.2228 0.6005 0.078 Uiso 1 1 calc R . .
C54 C -0.1444(2) 0.3228(2) 0.56379(19) 0.0425(11) Uani 1 1 d . . .
H54A H -0.1712 0.3484 0.5383 0.051 Uiso 1 1 calc R . .
C55 C -0.0518(2) 0.2484(2) 0.5765(2) 0.0409(11) Uani 1 1 d . . .
H55A H -0.0156 0.2236 0.5597 0.049 Uiso 1 1 calc R . .
C56 C -0.1078(3) 0.2586(3) 0.4803(2) 0.0534(14) Uani 1 1 d . . .
H56A H -0.1136 0.2965 0.4556 0.064 Uiso 1 1 calc R . .
H56B H -0.0654 0.2356 0.4674 0.064 Uiso 1 1 calc R . .
C57 C -0.1695(3) 0.2174(3) 0.4748(3) 0.0663(17) Uani 1 1 d . . .
C58 C -0.2370(5) 0.2268(5) 0.4539(4) 0.100(3) Uani 1 1 d . . .
H58A H -0.2541 0.2645 0.4363 0.120 Uiso 1 1 calc R . .
C59 C -0.2749(6) 0.1717(6) 0.4632(5) 0.129(4) Uani 1 1 d . . .
H59A H -0.3217 0.1640 0.4511 0.154 Uiso 1 1 calc R . .
C60 C -0.2329(6) 0.1304(5) 0.4929(4) 0.108(3) Uani 1 1 d . . .
H60A H -0.2466 0.0901 0.5072 0.129 Uiso 1 1 calc R . .
N01 N -0.067(2) 0.3863(13) 0.8362(17) 0.411(15) Uiso 0.50 1 d PDU . .
O01 O 0.054(2) 0.4097(17) 0.5997(19) 0.380(18) Uiso 0.50 1 d PDU . .
O02 O -0.036(2) 0.4115(16) 0.881(2) 0.46(2) Uiso 0.50 1 d PDU . .
O03 O -0.124(2) 0.3560(16) 0.8411(15) 0.317(15) Uiso 0.50 1 d PDU . .
C01 C 0.084(2) 0.4340(17) 0.6425(19) 0.411(16) Uiso 0.50 1 d PDU . .
H01A H 0.1263 0.4568 0.6394 0.494 Uiso 0.50 1 calc PR . .
C02 C 0.050(2) 0.4250(15) 0.6948(17) 0.422(15) Uiso 0.50 1 d PDU . .
C03 C -0.012(2) 0.3907(14) 0.6912(16) 0.433(16) Uiso 0.50 1 d PDU . .
H03A H -0.0272 0.3753 0.6548 0.519 Uiso 0.50 1 calc PR . .
C04 C -0.0505(19) 0.3788(14) 0.7400(18) 0.436(16) Uiso 0.50 1 d PDU . .
H04A H -0.0932 0.3561 0.7363 0.523 Uiso 0.50 1 calc PR . .
C05 C -0.0302(19) 0.3979(13) 0.7927(16) 0.423(15) Uiso 0.50 1 d PDU . .
C06 C 0.031(2) 0.4327(16) 0.7977(17) 0.432(16) Uiso 0.50 1 d PDU . .
H06A H 0.0470 0.4474 0.8343 0.519 Uiso 0.50 1 calc PR . .
C07 C 0.070(2) 0.4453(17) 0.7482(19) 0.425(16) Uiso 0.50 1 d PDU . .
H07A H 0.1118 0.4691 0.7516 0.510 Uiso 0.50 1 calc PR . .
S01 S 0.34518(7) -0.42629(6) 0.01112(5) 0.0491(3) Uani 1 1 d . . .
C001 C 0.3009(5) -0.3526(3) -0.0077(3) 0.079(2) Uani 1 1 d . . .
F11 F 0.2490(3) -0.3633(3) -0.0427(2) 0.1133(17) Uani 1 1 d . . .
F12 F 0.3457(3) -0.3135(2) -0.0352(2) 0.1107(16) Uani 1 1 d . . .
F13 F 0.2780(3) -0.3222(2) 0.03870(18) 0.1029(15) Uani 1 1 d . . .
O11 O 0.3626(2) -0.45219(19) -0.04510(15) 0.0597(10) Uani 1 1 d . . .
O12 O 0.4029(2) -0.4064(2) 0.04563(18) 0.0720(12) Uani 1 1 d . . .
O13 O 0.2932(3) -0.4617(2) 0.04170(17) 0.0681(11) Uani 1 1 d . . .
S02 S 0.39337(7) -0.33736(8) 0.51457(6) 0.0553(4) Uani 1 1 d . . .
C002 C 0.4319(4) -0.4169(4) 0.5131(3) 0.0791(19) Uani 1 1 d . . .
F21 F 0.3894(3) -0.4585(2) 0.4865(2) 0.1086(16) Uani 1 1 d . . .
F22 F 0.4918(2) -0.4159(2) 0.4845(2) 0.1081(15) Uani 1 1 d . . .
F23 F 0.4430(2) -0.4376(2) 0.5665(2) 0.0992(14) Uani 1 1 d . . .
O21 O 0.3865(2) -0.3204(3) 0.45472(15) 0.0724(12) Uani 1 1 d . . .
O22 O 0.4456(2) -0.3019(2) 0.54533(19) 0.0751(13) Uani 1 1 d . . .
O23 O 0.3277(2) -0.3468(2) 0.54376(16) 0.0652(11) Uani 1 1 d . . .
S03 S 0.20205(8) -0.45161(8) 0.43979(6) 0.0617(4) Uani 1 1 d . . .
C003 C 0.1218(8) -0.4799(12) 0.4191(5) 0.192(8) Uani 1 1 d U . .
F31 F 0.1121(6) -0.4748(9) 0.3616(4) 0.329(10) Uani 1 1 d . . .
F32 F 0.0695(4) -0.4563(9) 0.4492(5) 0.285(8) Uani 1 1 d . . .
F33 F 0.1150(8) -0.5439(8) 0.4311(5) 0.289(9) Uani 1 1 d U . .
O31 O 0.2485(4) -0.4866(4) 0.4040(3) 0.130(2) Uani 1 1 d . . .
O32 O 0.1998(4) -0.3853(3) 0.4268(2) 0.1022(18) Uani 1 1 d . . .
O33 O 0.2056(3) -0.4670(2) 0.50038(17) 0.0801(13) Uani 1 1 d . . .
S04 S 0.49151(12) -0.20616(10) -0.04754(8) 0.0876(6) Uani 1 1 d D . .
C004 C 0.5755(8) -0.1675(8) -0.0612(8) 0.136(7) Uiso 0.619(13) 1 d PD A 1
F41 F 0.5656(8) -0.1458(7) -0.1179(6) 0.182(6) Uiso 0.619(13) 1 d PD A 1
F42 F 0.6266(6) -0.2071(5) -0.0582(5) 0.139(4) Uiso 0.619(13) 1 d PD A 1
F43 F 0.5883(17) -0.1159(11) -0.0336(11) 0.329(14) Uiso 0.619(13) 1 d PD A 1
C04' C 0.5600(12) -0.1469(12) -0.0479(12) 0.34(5) Uiso 0.381(13) 1 d PD A 2
F41' F 0.6081(16) -0.1436(16) -0.0882(11) 0.228(13) Uiso 0.381(13) 1 d PD A 2
F42' F 0.5996(9) -0.1380(8) -0.0010(7) 0.128(6) Uiso 0.381(13) 1 d PD A 2
F43' F 0.5270(13) -0.0918(11) -0.0543(9) 0.187(10) Uiso 0.381(13) 1 d PD A 2
O41 O 0.4914(4) -0.2288(4) 0.0060(2) 0.137(3) Uani 1 1 d . A .
O42 O 0.4910(5) -0.2472(7) -0.0936(3) 0.214(6) Uani 1 1 d . A .
O43 O 0.4344(7) -0.1643(8) -0.0564(6) 0.316(11) Uani 1 1 d . A .
N101 N 0.4963(5) -0.4202(7) -0.1510(4) 0.157(4) Uani 1 1 d . . .
C101 C 0.5462(5) -0.4039(5) -0.0499(4) 0.099(3) Uani 1 1 d . . .
H10C H 0.5933 -0.4221 -0.0472 0.148 Uiso 1 1 calc R . .
H10D H 0.5154 -0.4248 -0.0220 0.148 Uiso 1 1 calc R . .
H10E H 0.5483 -0.3584 -0.0415 0.148 Uiso 1 1 calc R . .
C102 C 0.5199(5) -0.4131(5) -0.1063(4) 0.100(3) Uani 1 1 d . . .
N201 N 0.4272(5) -0.4599(4) 0.3463(4) 0.116(3) Uani 1 1 d . . .
C201 C 0.3845(5) -0.5661(4) 0.3862(4) 0.101(3) Uani 1 1 d . . .
H20C H 0.4081 -0.5761 0.4226 0.151 Uiso 1 1 calc R . .
H20D H 0.3942 -0.5994 0.3579 0.151 Uiso 1 1 calc R . .
H20E H 0.3339 -0.5633 0.3927 0.151 Uiso 1 1 calc R . .
C202 C 0.4096(4) -0.5068(4) 0.3648(3) 0.081(2) Uani 1 1 d . . .
C301 C 0.446(2) -0.072(3) 0.7820(18) 0.25(2) Uiso 0.50 1 d PD B 1
C302 C 0.3866(17) -0.0718(17) 0.8241(14) 0.181(12) Uiso 0.50 1 d PD B 1
H30B H 0.3428 -0.0621 0.8039 0.272 Uiso 0.50 1 calc PR B 1
H30C H 0.3952 -0.0395 0.8537 0.272 Uiso 0.50 1 calc PR B 1
H30D H 0.3828 -0.1135 0.8425 0.272 Uiso 0.50 1 calc PR B 1
N301 N 0.487(2) -0.073(2) 0.7479(15) 0.264(16) Uiso 0.50 1 d PD B 1
O1W O 0.4521(16) -0.002(2) 0.7775(14) 0.281(14) Uiso 0.50 1 d P C 2

loop_
_atom_site_aniso_label
_atom_site_aniso_U_11
_atom_site_aniso_U_22
_atom_site_aniso_U_33
_atom_site_aniso_U_23
_atom_site_aniso_U_13
_atom_site_aniso_U_12
Zn1 0.0418(3) 0.0349(2) 0.0249(2) 0.0001(2) 0.0019(2) 0.0052(2)
Zn2 0.0350(2) 0.0392(3) 0.0239(2) -0.0008(2) -0.0024(2) 0.0001(2)
O1 0.0572(19) 0.0400(16) 0.0243(16) -0.0008(14) 0.0070(15) -0.0069(14)
O2 0.0493(18) 0.0448(18) 0.0229(15) -0.0036(13) -0.0001(14) -0.0091(15)
O3 0.124(6) 0.147(7) 0.152(7) 0.031(6) 0.033(5) -0.038(5)
O4 0.0484(18) 0.0507(18) 0.0264(16) -0.0050(13) -0.0019(15) 0.0203(16)
O5 0.0406(16) 0.0469(16) 0.0210(15) -0.0052(13) -0.0028(14) 0.0121(13)
O6 0.109(4) 0.066(3) 0.075(3) -0.013(2) 0.013(3) 0.012(3)
N1 0.0419(19) 0.0341(18) 0.038(2) 0.0002(18) -0.0037(19) 0.0044(15)
N2 0.054(2) 0.038(2) 0.0261(19) 0.0040(16) 0.0049(18) -0.0032(19)
N3 0.065(3) 0.046(2) 0.0268(19) 0.0004(17) 0.007(2) -0.015(2)
N4 0.046(2) 0.051(2) 0.0208(17) 0.0016(16) 0.0020(16) -0.0104(19)
N5 0.0338(18) 0.041(2) 0.0231(18) -0.0052(16) 0.0022(15) 0.0012(16)
N6 0.042(2) 0.039(2) 0.040(2) -0.0016(17) -0.0014(19) -0.0029(18)
N7 0.107(4) 0.083(3) 0.021(2) -0.003(2) 0.008(3) -0.053(3)
N8 0.0374(19) 0.0350(19) 0.034(2) -0.0021(16) 0.0044(17) 0.0042(16)
N9 0.0329(18) 0.0303(18) 0.0334(19) 0.0005(15) -0.0002(16) 0.0014(15)
N10 0.0352(19) 0.039(2) 0.0275(18) -0.0045(15) 0.0035(16) 0.0074(16)
N11 0.044(2) 0.045(2) 0.0235(18) -0.0002(16) -0.0001(17) 0.0124(18)
N12 0.0317(18) 0.043(2) 0.0306(19) 0.0031(16) -0.0029(16) 0.0110(17)
N13 0.0373(18) 0.0399(19) 0.0280(19) 0.0067(16) -0.0017(18) 0.0013(15)
N14 0.065(3) 0.060(3) 0.0226(19) -0.0123(18) -0.0070(19) 0.031(2)
C1 0.052(3) 0.048(3) 0.036(2) -0.009(2) -0.005(2) 0.007(2)
C2 0.056(3) 0.052(3) 0.059(3) -0.011(3) -0.007(3) 0.002(3)
C3 0.071(4) 0.040(3) 0.068(4) -0.002(3) -0.010(3) -0.009(3)
C4 0.064(3) 0.048(3) 0.052(3) 0.010(3) -0.003(3) -0.007(2)
C5 0.046(2) 0.040(2) 0.036(2) 0.004(2) -0.005(2) 0.002(2)
C6 0.062(3) 0.042(3) 0.032(2) -0.001(2) 0.006(2) -0.001(2)
C7 0.051(3) 0.047(3) 0.028(2) -0.001(2) 0.004(2) -0.002(2)
C8 0.073(3) 0.059(3) 0.023(2) 0.002(2) 0.005(2) -0.022(3)
C9 0.067(3) 0.047(3) 0.030(2) -0.006(2) 0.003(2) -0.012(3)
C10 0.058(3) 0.049(3) 0.029(2) -0.006(2) 0.009(2) -0.013(2)
C11 0.041(2) 0.043(2) 0.025(2) -0.0033(19) 0.0069(19) -0.003(2)
C12 0.044(2) 0.048(3) 0.026(2) -0.007(2) -0.003(2) 0.006(2)
C13 0.040(2) 0.034(2) 0.036(2) -0.0085(19) -0.007(2) 0.004(2)
C14 0.053(3) 0.056(3) 0.044(3) -0.007(2) -0.008(2) -0.002(3)
C15 0.072(4) 0.045(3) 0.063(4) -0.006(3) -0.012(3) -0.026(3)
C16 0.084(4) 0.057(3) 0.074(4) 0.019(3) -0.018(4) -0.031(3)
C17 0.069(3) 0.049(3) 0.042(3) 0.004(2) -0.006(3) -0.014(3)
C18 0.054(3) 0.052(3) 0.056(3) -0.001(3) -0.002(3) -0.015(3)
C19 0.073(4) 0.073(4) 0.052(3) 0.010(3) -0.008(3) -0.004(3)
C20 0.084(5) 0.106(6) 0.086(5) 0.026(5) -0.027(5) -0.016(5)
C21 0.082(5) 0.086(5) 0.117(7) 0.017(5) -0.020(5) 0.011(4)
C22 0.090(6) 0.090(6) 0.125(8) -0.006(6) 0.010(6) 0.028(5)
C23 0.072(4) 0.089(5) 0.078(5) -0.009(4) 0.013(4) 0.008(4)
C24 0.086(4) 0.063(3) 0.032(3) -0.009(2) 0.013(3) -0.031(3)
C25 0.076(4) 0.065(3) 0.036(3) -0.007(3) 0.005(3) -0.031(3)
C26 0.097(5) 0.077(4) 0.030(3) -0.002(3) 0.005(3) -0.035(4)
C27 0.116(7) 0.100(6) 0.061(4) 0.009(4) 0.034(5) -0.040(5)
C28 0.231(12) 0.096(6) 0.058(4) -0.014(4) 0.031(6) -0.026(8)
C29 0.171(11) 0.128(9) 0.112(8) 0.000(7) 0.034(8) -0.033(9)
C30 0.153(10) 0.084(6) 0.160(10) 0.009(7) 0.074(9) -0.015(7)
C31 0.051(3) 0.049(3) 0.038(3) -0.002(2) 0.011(2) 0.014(2)
C32 0.046(3) 0.059(3) 0.060(4) -0.006(3) 0.016(3) 0.020(2)
C33 0.060(3) 0.058(3) 0.058(4) 0.007(3) 0.010(3) 0.031(3)
C34 0.053(3) 0.050(3) 0.046(3) 0.010(2) 0.004(3) 0.018(2)
C35 0.042(2) 0.034(2) 0.037(2) 0.001(2) -0.002(2) 0.004(2)
C36 0.044(3) 0.042(2) 0.029(2) 0.009(2) 0.006(2) 0.004(2)
C37 0.036(2) 0.046(2) 0.030(2) -0.009(2) -0.009(2) 0.006(2)
C38 0.057(3) 0.061(3) 0.029(2) -0.013(2) -0.009(2) 0.029(3)
C39 0.054(3) 0.054(3) 0.039(3) -0.003(2) 0.005(2) 0.015(3)
C40 0.052(3) 0.056(3) 0.035(3) -0.013(2) -0.006(2) 0.027(2)
C41 0.038(2) 0.035(2) 0.031(2) -0.0052(18) 0.001(2) 0.0033(19)
C42 0.044(3) 0.065(3) 0.028(2) -0.001(2) 0.005(2) 0.006(2)
C43 0.039(2) 0.052(3) 0.034(3) 0.003(2) 0.002(2) 0.010(2)
C44 0.055(3) 0.104(5) 0.049(3) 0.001(3) 0.003(3) 0.037(3)
C45 0.050(3) 0.125(5) 0.056(4) 0.009(4) -0.004(3) 0.034(4)
C46 0.055(3) 0.107(5) 0.046(3) 0.003(3) -0.012(3) 0.026(3)
C47 0.043(3) 0.063(3) 0.036(3) 0.012(2) -0.003(2) 0.006(2)
C48 0.050(3) 0.070(4) 0.053(3) 0.001(3) 0.008(3) 0.019(3)
C49 0.075(4) 0.097(5) 0.064(4) 0.021(4) 0.014(3) 0.004(4)
C50 0.083(5) 0.113(6) 0.093(6) 0.023(5) 0.027(5) 0.013(5)
C51 0.072(5) 0.072(5) 0.131(8) 0.014(5) 0.021(5) 0.007(4)
C52 0.083(5) 0.064(4) 0.141(8) -0.032(5) 0.034(5) -0.008(4)
C53 0.067(4) 0.053(3) 0.074(4) -0.007(3) 0.011(3) 0.004(3)
C54 0.043(2) 0.057(3) 0.028(2) -0.005(2) -0.004(2) 0.013(2)
C55 0.041(3) 0.048(3) 0.033(2) -0.006(2) -0.006(2) 0.020(2)
C56 0.068(3) 0.065(3) 0.027(2) -0.012(2) -0.010(2) 0.031(3)
C57 0.067(4) 0.084(4) 0.048(3) -0.022(3) -0.009(3) 0.018(3)
C58 0.085(5) 0.112(7) 0.104(6) -0.028(5) -0.003(5) 0.007(5)
C59 0.100(7) 0.132(9) 0.154(10) -0.064(8) 0.006(7) -0.027(7)
C60 0.136(9) 0.090(6) 0.097(7) -0.038(5) 0.030(6) -0.011(6)
S01 0.0617(8) 0.0550(7) 0.0305(6) -0.0066(5) -0.0089(6) -0.0108(6)
C001 0.118(6) 0.072(4) 0.049(4) -0.014(3) -0.002(4) 0.007(4)
F11 0.124(4) 0.136(4) 0.080(3) -0.013(3) -0.048(3) 0.047(3)
F12 0.185(5) 0.067(2) 0.080(3) 0.022(2) 0.012(3) -0.014(3)
F13 0.155(4) 0.082(3) 0.071(3) -0.015(2) 0.001(3) 0.047(3)
O11 0.074(3) 0.070(3) 0.0355(18) -0.0116(18) -0.0097(18) -0.002(2)
O12 0.075(3) 0.092(3) 0.049(2) -0.013(2) -0.016(2) -0.017(2)
O13 0.088(3) 0.069(2) 0.047(2) -0.0065(19) 0.004(2) -0.021(2)
S02 0.0487(7) 0.0847(10) 0.0326(6) 0.0066(6) 0.0064(6) -0.0204(7)
C002 0.061(4) 0.102(5) 0.074(5) 0.002(4) 0.007(4) -0.019(4)
F21 0.108(3) 0.107(3) 0.111(4) -0.032(3) 0.012(3) -0.036(3)
F22 0.067(2) 0.118(3) 0.139(4) -0.004(3) 0.030(3) 0.004(2)
F23 0.086(3) 0.108(3) 0.104(3) 0.036(3) -0.016(3) -0.017(3)
O21 0.068(2) 0.119(4) 0.0300(18) 0.016(2) 0.0110(18) -0.015(3)
O22 0.066(3) 0.104(3) 0.055(2) -0.002(2) 0.007(2) -0.036(3)
O23 0.048(2) 0.111(3) 0.0369(19) 0.010(2) 0.0055(17) -0.019(2)
S03 0.0617(8) 0.0838(11) 0.0398(7) -0.0167(7) -0.0051(7) 0.0048(8)
C003 0.154(13) 0.33(2) 0.091(8) -0.019(11) -0.038(8) -0.129(15)
F31 0.210(9) 0.63(3) 0.151(7) 0.055(11) -0.116(7) -0.196(14)
F32 0.054(3) 0.53(3) 0.268(13) 0.047(14) 0.016(6) -0.026(7)
F33 0.289(15) 0.380(16) 0.197(9) -0.092(10) 0.038(9) -0.260(15)
O31 0.153(6) 0.152(6) 0.084(4) -0.038(4) 0.031(4) 0.042(5)
O32 0.141(5) 0.098(4) 0.067(3) 0.010(3) 0.017(3) 0.040(4)
O33 0.115(4) 0.084(3) 0.042(2) -0.008(2) -0.012(2) -0.011(3)
S04 0.1032(14) 0.0992(13) 0.0604(10) 0.0146(10) 0.0298(10) 0.0223(12)
O41 0.169(6) 0.192(7) 0.049(3) 0.013(4) 0.035(4) -0.022(6)
O42 0.138(6) 0.433(17) 0.070(4) -0.091(7) 0.014(4) -0.016(9)
O43 0.234(11) 0.395(19) 0.318(16) 0.247(15) 0.176(12) 0.226(13)
N101 0.117(6) 0.288(14) 0.064(5) -0.008(7) 0.026(5) 0.050(8)
C101 0.098(6) 0.119(7) 0.080(5) -0.006(5) 0.012(5) 0.025(5)
C102 0.101(6) 0.133(7) 0.065(5) -0.006(5) 0.016(5) 0.039(6)
N201 0.143(7) 0.097(5) 0.108(6) 0.014(4) 0.054(5) 0.010(5)
C201 0.103(6) 0.075(5) 0.125(7) -0.002(5) -0.018(6) -0.015(5)
C202 0.101(6) 0.069(4) 0.073(5) -0.012(4) 0.021(4) -0.003(4)

loop_
_atom_type_symbol
_atom_type_description
_atom_type_scat_dispersion_real
_atom_type_scat_dispersion_imag
_atom_type_scat_source
C C 0.0033 0.0016 'International Tables Vol C Tables 4.2.6.8 and 6.1.1.4'
H H 0.0000 0.0000 'International Tables Vol C Tables 4.2.6.8 and 6.1.1.4'
N N 0.0061 0.0033 'International Tables Vol C Tables 4.2.6.8 and 6.1.1.4'
O O 0.0106 0.0060 'International Tables Vol C Tables 4.2.6.8 and 6.1.1.4'
F F 0.0171 0.0103 'International Tables Vol C Tables 4.2.6.8 and 6.1.1.4'
S S 0.1246 0.1234 'International Tables Vol C Tables 4.2.6.8 and 6.1.1.4'
Zn Zn 0.2839 1.4301 'International Tables Vol C Tables 4.2.6.8 and 6.1.1.4'

loop_
_geom_angle_atom_site_label_1
_geom_angle_atom_site_label_2
_geom_angle_atom_site_label_3
_geom_angle
_geom_angle_site_symmetry_1
_geom_angle_site_symmetry_3
N9 Zn1 N2 178.36(14) . .
N9 Zn1 O4 73.76(13) . .
N2 Zn1 O4 106.99(14) . .
N9 Zn1 N1 106.77(15) . .
N2 Zn1 N1 74.79(15) . .
O4 Zn1 N1 86.14(14) . .
N9 Zn1 O1 104.70(12) . .
N2 Zn1 O1 73.80(13) . .
O4 Zn1 O1 97.44(13) . .
N1 Zn1 O1 148.04(13) . .
N9 Zn1 N8 74.83(14) . .
N2 Zn1 N8 104.34(15) . .
O4 Zn1 N8 148.48(13) . .
N1 Zn1 N8 105.42(14) . .
O1 Zn1 N8 88.00(13) . .
N5 Zn2 N12 172.28(15) . 2_565
N5 Zn2 O5 107.49(12) . 2_565
N12 Zn2 O5 74.30(12) 2_565 2_565
N5 Zn2 N13 102.70(14) . 2_565
N12 Zn2 N13 74.99(14) 2_565 2_565
O5 Zn2 N13 149.23(13) 2_565 2_565
N5 Zn2 N6 75.11(15) . .
N12 Zn2 N6 112.56(15) 2_565 .
O5 Zn2 N6 88.95(14) 2_565 .
N13 Zn2 N6 104.65(14) 2_565 .
N5 Zn2 O2 73.33(13) . .
N12 Zn2 O2 99.18(13) 2_565 .
O5 Zn2 O2 93.17(12) 2_565 .
N13 Zn2 O2 89.74(13) 2_565 .
N6 Zn2 O2 147.50(14) . .
C7 O1 Zn1 115.0(3) . .
C11 O2 Zn2 115.1(3) . .
C27 O3 C30 105.4(8) . .
C37 O4 Zn1 114.3(3) . .
C41 O5 Zn2 116.1(3) . 2_565
C57 O6 C60 106.9(7) . .
C1 N1 C5 117.9(4) . .
C1 N1 Zn1 127.7(3) . .
C5 N1 Zn1 114.4(3) . .
C6 N2 N3 123.9(4) . .
C6 N2 Zn1 120.2(3) . .
N3 N2 Zn1 115.6(3) . .
N2 N3 C7 115.2(4) . .
N5 N4 C11 114.6(3) . .
C12 N5 N4 123.5(4) . .
C12 N5 Zn2 119.7(3) . .
N4 N5 Zn2 116.8(3) . .
C17 N6 C13 117.6(4) . .
C17 N6 Zn2 128.9(3) . .
C13 N6 Zn2 113.4(3) . .
C25 N7 C24 118.4(4) . .
C25 N7 C26 121.0(5) . .
C24 N7 C26 120.5(5) . .
C35 N8 C31 117.2(4) . .
C35 N8 Zn1 114.4(3) . .
C31 N8 Zn1 128.2(3) . .
C36 N9 N10 123.5(4) . .
C36 N9 Zn1 119.7(3) . .
N10 N9 Zn1 116.8(3) . .
N9 N10 C37 113.9(4) . .
N12 N11 C41 114.1(3) . .
C42 N12 N11 123.7(4) . .
C42 N12 Zn2 120.3(3) . 2_565
N11 N12 Zn2 116.0(3) . 2_565
C47 N13 C43 117.5(4) . .
C47 N13 Zn2 128.2(3) . 2_565
C43 N13 Zn2 114.0(3) . 2_565
C54 N14 C55 119.9(4) . .
C54 N14 C56 119.3(4) . .
C55 N14 C56 120.6(4) . .
N1 C1 C2 122.2(5) . .
C3 C2 C1 119.3(5) . .
C4 C3 C2 119.2(5) . .
C3 C4 C5 118.9(5) . .
N1 C5 C4 122.6(5) . .
N1 C5 C6 115.2(4) . .
C4 C5 C6 122.2(5) . .
N2 C6 C5 115.4(4) . .
O1 C7 N3 119.0(4) . .
O1 C7 C8 122.4(4) . .
N3 C7 C8 118.6(4) . .
C24 C8 C7 121.6(5) . .
C24 C8 C9 122.9(5) . .
C7 C8 C9 115.5(4) . .
C18 C9 C8 112.5(5) . .
C18 C9 C10 112.1(4) . .
C8 C9 C10 107.6(4) . .
C25 C10 C11 122.4(5) . .
C25 C10 C9 122.2(5) . .
C11 C10 C9 115.1(4) . .
O2 C11 N4 119.1(4) . .
O2 C11 C10 122.1(4) . .
N4 C11 C10 118.7(4) . .
N5 C12 C13 117.3(4) . .
C14 C13 N6 121.8(5) . .
C14 C13 C12 123.7(4) . .
N6 C13 C12 114.5(4) . .
C13 C14 C15 120.6(5) . .
C16 C15 C14 118.3(5) . .
C15 C16 C17 118.6(5) . .
N6 C17 C16 123.1(5) . .
C19 C18 C23 116.0(6) . .
C19 C18 C9 122.1(6) . .
C23 C18 C9 121.9(6) . .
C20 C19 C18 123.0(7) . .
C19 C20 C21 118.2(8) . .
C22 C21 C20 121.5(8) . .
C21 C22 C23 120.7(9) . .
C18 C23 C22 120.5(7) . .
C8 C24 N7 122.4(5) . .
C10 C25 N7 123.6(5) . .
C27 C26 N7 112.8(6) . .
O3 C27 C28 109.2(8) . .
O3 C27 C26 120.7(8) . .
C28 C27 C26 130.1(9) . .
C27 C28 C29 110.0(9) . .
C30 C29 C28 105.8(9) . .
C29 C30 O3 109.5(9) . .
N8 C31 C32 123.5(5) . .
C33 C32 C31 118.2(5) . .
C32 C33 C34 119.9(5) . .
C33 C34 C35 118.3(5) . .
N8 C35 C34 122.9(4) . .
N8 C35 C36 115.3(4) . .
C34 C35 C36 121.8(4) . .
N9 C36 C35 115.7(4) . .
O4 C37 N10 119.6(4) . .
O4 C37 C38 121.0(4) . .
N10 C37 C38 119.3(4) . .
C54 C38 C37 123.0(4) . .
C54 C38 C39 120.6(4) . .
C37 C38 C39 115.6(4) . .
C38 C39 C48 113.5(5) . .
C38 C39 C40 104.8(4) . .
C48 C39 C40 111.8(4) . .
C55 C40 C41 123.5(4) . .
C55 C40 C39 120.8(4) . .
C41 C40 C39 115.4(4) . .
O5 C41 N11 119.1(4) . .
O5 C41 C40 121.0(4) . .
N11 C41 C40 119.8(4) . .
N12 C42 C43 115.5(4) . .
N13 C43 C44 121.3(5) . .
N13 C43 C42 115.0(4) . .
C44 C43 C42 123.7(5) . .
C45 C44 C43 118.8(6) . .
C46 C45 C44 120.5(5) . .
C45 C46 C47 118.7(5) . .
N13 C47 C46 123.2(5) . .
C49 C48 C53 118.4(6) . .
C49 C48 C39 119.0(6) . .
C53 C48 C39 122.6(5) . .
C48 C49 C50 120.3(8) . .
C51 C50 C49 120.9(8) . .
C50 C51 C52 118.0(8) . .
C51 C52 C53 123.1(9) . .
C52 C53 C48 119.2(7) . .
C38 C54 N14 121.7(4) . .
C40 C55 N14 121.0(4) . .
C57 C56 N14 109.5(5) . .
O6 C57 C58 108.6(7) . .
O6 C57 C56 117.7(6) . .
C58 C57 C56 133.4(7) . .
C59 C58 C57 108.0(9) . .
C60 C59 C58 107.8(9) . .
C59 C60 O6 108.5(9) . .
C05 N01 O03 131(3) . .
C05 N01 O02 108(2) . .
O03 N01 O02 121(3) . .
O01 C01 C02 115(3) . .
C07 C02 C03 117.3(16) . .
C07 C02 C01 128(2) . .
C03 C02 C01 114.6(19) . .
C04 C03 C02 120.3(16) . .
C05 C04 C03 122.4(16) . .
N01 C05 C04 121(2) . .
N01 C05 C06 121(2) . .
C04 C05 C06 118.6(16) . .
C07 C06 C05 118.7(16) . .
C02 C07 C06 122.7(16) . .
O12 S01 O13 114.4(3) . .
O12 S01 O11 115.9(3) . .
O13 S01 O11 114.0(2) . .
O12 S01 C001 104.0(3) . .
O13 S01 C001 104.0(3) . .
O11 S01 C001 102.3(3) . .
F11 C001 F13 109.8(7) . .
F11 C001 F12 107.2(6) . .
F13 C001 F12 107.3(6) . .
F11 C001 S01 110.7(5) . .
F13 C001 S01 111.8(5) . .
F12 C001 S01 109.9(6) . .
O22 S02 O21 114.3(3) . .
O22 S02 O23 116.5(3) . .
O21 S02 O23 114.0(2) . .
O22 S02 C002 102.0(3) . .
O21 S02 C002 104.3(3) . .
O23 S02 C002 103.4(3) . .
F22 C002 F23 109.5(6) . .
F22 C002 F21 107.6(6) . .
F23 C002 F21 107.9(6) . .
F22 C002 S02 110.0(5) . .
F23 C002 S02 110.4(5) . .
F21 C002 S02 111.3(5) . .
O31 S03 O32 113.9(4) . .
O31 S03 O33 114.9(4) . .
O32 S03 O33 115.2(3) . .
O31 S03 C003 102.4(8) . .
O32 S03 C003 104.8(9) . .
O33 S03 C003 103.6(5) . .
F32 C003 F31 112.8(18) . .
F32 C003 F33 101.2(13) . .
F31 C003 F33 105.3(15) . .
F32 C003 S03 113.6(13) . .
F31 C003 S03 111.7(10) . .
F33 C003 S03 111.6(16) . .
O41 S04 O42 119.8(7) . .
O41 S04 O43 111.0(6) . .
O42 S04 O43 106.0(9) . .
O41 S04 C04' 104.7(9) . .
O42 S04 C04' 115.9(10) . .
O43 S04 C04' 97.1(12) . .
O41 S04 C004 108.8(7) . .
O42 S04 C004 98.8(7) . .
O43 S04 C004 111.8(8) . .
C04' S04 C004 19.3(12) . .
F42 C004 F43 112.4(18) . .
F42 C004 F41 111.5(15) . .
F43 C004 F41 102.2(17) . .
F42 C004 S04 111.5(12) . .
F43 C004 S04 117(2) . .
F41 C004 S04 100.9(11) . .
F41' C04' F43' 102(2) . .
F41' C04' F42' 100.0(19) . .
F43' C04' F42' 104(2) . .
F41' C04' S04 123(2) . .
F43' C04' S04 105.2(18) . .
F42' C04' S04 120.2(19) . .
N101 C102 C101 177.5(10) . .
N201 C202 C201 177.0(11) . .
N301 C301 C302 176(6) . .

loop_
_geom_bond_atom_site_label_1
_geom_bond_atom_site_label_2
_geom_bond_distance
_geom_bond_site_symmetry_2
Zn1 N9 2.081(4) .
Zn1 N2 2.088(4) .
Zn1 O4 2.161(3) .
Zn1 N1 2.173(4) .
Zn1 O1 2.176(3) .
Zn1 N8 2.182(4) .
Zn2 N5 2.081(3) .
Zn2 N12 2.087(4) 2_565
Zn2 O5 2.131(3) 2_565
Zn2 N13 2.160(4) 2_565
Zn2 N6 2.188(4) .
Zn2 O2 2.189(3) .
O1 C7 1.246(5) .
O2 C11 1.239(5) .
O3 C27 1.370(9) .
O3 C30 1.435(10) .
O4 C37 1.250(6) .
O5 C41 1.248(5) .
O5 Zn2 2.131(3) 2_565
O6 C57 1.373(8) .
O6 C60 1.413(12) .
N1 C1 1.344(6) .
N1 C5 1.350(6) .
N2 C6 1.277(6) .
N2 N3 1.363(6) .
N3 C7 1.371(6) .
N4 N5 1.360(5) .
N4 C11 1.377(6) .
N5 C12 1.272(6) .
N6 C17 1.324(7) .
N6 C13 1.375(6) .
N7 C25 1.381(7) .
N7 C24 1.384(7) .
N7 C26 1.472(7) .
N8 C35 1.333(6) .
N8 C31 1.343(6) .
N9 C36 1.285(6) .
N9 N10 1.351(5) .
N10 C37 1.370(6) .
N11 N12 1.358(5) .
N11 C41 1.379(6) .
N12 C42 1.270(6) .
N12 Zn2 2.087(4) 2_565
N13 C47 1.330(6) .
N13 C43 1.369(6) .
N13 Zn2 2.160(4) 2_565
N14 C54 1.375(6) .
N14 C55 1.378(6) .
N14 C56 1.476(6) .
C1 C2 1.390(8) .
C2 C3 1.383(8) .
C3 C4 1.369(8) .
C4 C5 1.393(7) .
C5 C6 1.465(7) .
C7 C8 1.455(7) .
C8 C24 1.351(7) .
C8 C9 1.534(7) .
C9 C18 1.509(8) .
C9 C10 1.546(7) .
C10 C25 1.332(7) .
C10 C11 1.445(7) .
C12 C13 1.447(7) .
C13 C14 1.365(7) .
C14 C15 1.389(8) .
C15 C16 1.369(9) .
C16 C17 1.415(8) .
C18 C19 1.399(8) .
C18 C23 1.402(9) .
C19 C20 1.376(10) .
C20 C21 1.386(12) .
C21 C22 1.324(12) .
C22 C23 1.406(11) .
C26 C27 1.457(11) .
C27 C28 1.373(10) .
C28 C29 1.385(12) .
C29 C30 1.378(11) .
C31 C32 1.394(7) .
C32 C33 1.360(8) .
C33 C34 1.379(8) .
C34 C35 1.398(7) .
C35 C36 1.463(7) .
C37 C38 1.450(6) .
C38 C54 1.356(7) .
C38 C39 1.548(7) .
C39 C48 1.555(9) .
C39 C40 1.567(7) .
C40 C55 1.356(7) .
C40 C41 1.444(7) .
C42 C43 1.457(7) .
C43 C44 1.392(7) .
C44 C45 1.371(9) .
C45 C46 1.345(9) .
C46 C47 1.390(8) .
C48 C49 1.369(9) .
C48 C53 1.390(9) .
C49 C50 1.420(11) .
C50 C51 1.338(12) .
C51 C52 1.368(13) .
C52 C53 1.373(10) .
C56 C57 1.470(9) .
C57 C58 1.391(11) .
C58 C59 1.388(14) .
C59 C60 1.370(15) .
N01 C05 1.255(19) .
N01 O03 1.262(18) .
N01 O02 1.314(19) .
O01 C01 1.25(2) .
C01 C02 1.39(2) .
C02 C07 1.363(18) .
C02 C03 1.380(18) .
C03 C04 1.375(18) .
C04 C05 1.342(18) .
C05 C06 1.393(18) .
C06 C07 1.386(18) .
S01 O12 1.424(4) .
S01 O13 1.430(4) .
S01 O11 1.450(4) .
S01 C001 1.824(8) .
C001 F11 1.300(9) .
C001 F13 1.325(8) .
C001 F12 1.349(9) .
S02 O22 1.437(4) .
S02 O21 1.437(4) .
S02 O23 1.439(4) .
S02 C002 1.834(9) .
C002 F22 1.321(8) .
C002 F23 1.329(9) .
C002 F21 1.344(8) .
S03 O31 1.421(6) .
S03 O32 1.431(6) .
S03 O33 1.441(4) .
S03 C003 1.713(12) .
C003 F32 1.31(2) .
C003 F31 1.349(14) .
C003 F33 1.38(3) .
S04 O41 1.329(6) .
S04 O42 1.373(9) .
S04 O43 1.419(9) .
S04 C04' 1.809(19) .
S04 C004 1.827(15) .
C004 F42 1.286(15) .
C004 F43 1.287(18) .
C004 F41 1.403(16) .
C04' F41' 1.311(19) .
C04' F43' 1.33(2) .
C04' F42' 1.336(19) .
N101 C102 1.137(11) .
C101 C102 1.412(12) .
N201 C202 1.131(10) .
C201 C202 1.427(12) .
C301 N301 1.117(18) .
C301 C302 1.490(18) .

loop_
_geom_torsion_atom_site_label_1
_geom_torsion_atom_site_label_2
_geom_torsion_atom_site_label_3
_geom_torsion_atom_site_label_4
_geom_torsion
_geom_torsion_site_symmetry_1
_geom_torsion_site_symmetry_4
N9 Zn1 O1 C7 169.6(3) . .
N2 Zn1 O1 C7 -9.7(3) . .
O4 Zn1 O1 C7 -115.3(3) . .
N1 Zn1 O1 C7 -20.7(5) . .
N8 Zn1 O1 C7 95.8(4) . .
N5 Zn2 O2 C11 8.9(3) . .
N12 Zn2 O2 C11 -169.2(3) 2_565 .
O5 Zn2 O2 C11 116.2(3) 2_565 .
N13 Zn2 O2 C11 -94.5(3) 2_565 .
N6 Zn2 O2 C11 23.2(5) . .
N9 Zn1 O4 C37 -10.8(3) . .
N2 Zn1 O4 C37 170.7(3) . .
N1 Zn1 O4 C37 97.9(3) . .
O1 Zn1 O4 C37 -114.0(3) . .
N8 Zn1 O4 C37 -15.6(5) . .
N9 Zn1 N1 C1 4.1(4) . .
N2 Zn1 N1 C1 -176.4(4) . .
O4 Zn1 N1 C1 -67.6(4) . .
O1 Zn1 N1 C1 -165.5(3) . .
N8 Zn1 N1 C1 82.6(4) . .
N9 Zn1 N1 C5 -178.8(3) . .
N2 Zn1 N1 C5 0.7(3) . .
O4 Zn1 N1 C5 109.5(3) . .
O1 Zn1 N1 C5 11.6(4) . .
N8 Zn1 N1 C5 -100.4(3) . .
N9 Zn1 N2 C6 160(5) . .
O4 Zn1 N2 C6 -83.4(4) . .
N1 Zn1 N2 C6 -2.4(4) . .
O1 Zn1 N2 C6 -176.4(4) . .
N8 Zn1 N2 C6 100.0(4) . .
N9 Zn1 N2 N3 -15(6) . .
O4 Zn1 N2 N3 102.3(3) . .
N1 Zn1 N2 N3 -176.7(4) . .
O1 Zn1 N2 N3 9.3(3) . .
N8 Zn1 N2 N3 -74.2(4) . .
C6 N2 N3 C7 177.5(5) . .
Zn1 N2 N3 C7 -8.4(6) . .
C11 N4 N5 C12 -174.6(4) . .
C11 N4 N5 Zn2 6.0(5) . .
N12 Zn2 N5 C12 -172.8(9) 2_565 .
O5 Zn2 N5 C12 84.9(3) 2_565 .
N13 Zn2 N5 C12 -101.1(3) 2_565 .
N6 Zn2 N5 C12 0.9(3) . .
O2 Zn2 N5 C12 173.0(4) . .
N12 Zn2 N5 N4 6.5(12) 2_565 .
O5 Zn2 N5 N4 -95.7(3) 2_565 .
N13 Zn2 N5 N4 78.2(3) 2_565 .
N6 Zn2 N5 N4 -179.8(3) . .
O2 Zn2 N5 N4 -7.6(3) . .
N5 Zn2 N6 C17 176.4(5) . .
N12 Zn2 N6 C17 -4.5(5) 2_565 .
O5 Zn2 N6 C17 68.0(5) 2_565 .
N13 Zn2 N6 C17 -84.1(5) 2_565 .
O2 Zn2 N6 C17 162.3(4) . .
N5 Zn2 N6 C13 -0.3(3) . .
N12 Zn2 N6 C13 178.8(3) 2_565 .
O5 Zn2 N6 C13 -108.7(3) 2_565 .
N13 Zn2 N6 C13 99.2(3) 2_565 .
O2 Zn2 N6 C13 -14.5(5) . .
N9 Zn1 N8 C35 -1.9(3) . .
N2 Zn1 N8 C35 176.6(3) . .
O4 Zn1 N8 C35 2.9(5) . .
N1 Zn1 N8 C35 -105.5(3) . .
O1 Zn1 N8 C35 103.9(3) . .
N9 Zn1 N8 C31 -176.7(4) . .
N2 Zn1 N8 C31 1.8(4) . .
O4 Zn1 N8 C31 -171.9(4) . .
N1 Zn1 N8 C31 79.7(4) . .
O1 Zn1 N8 C31 -70.9(4) . .
N2 Zn1 N9 C36 -60(6) . .
O4 Zn1 N9 C36 -177.2(4) . .
N1 Zn1 N9 C36 102.1(4) . .
O1 Zn1 N9 C36 -83.5(4) . .
N8 Zn1 N9 C36 0.2(3) . .
N2 Zn1 N9 N10 123(5) . .
O4 Zn1 N9 N10 5.7(3) . .
N1 Zn1 N9 N10 -75.1(3) . .
O1 Zn1 N9 N10 99.3(3) . .
N8 Zn1 N9 N10 -176.9(3) . .
C36 N9 N10 C37 -177.6(4) . .
Zn1 N9 N10 C37 -0.5(5) . .
C41 N11 N12 C42 -177.7(5) . .
C41 N11 N12 Zn2 2.5(5) . 2_565
C5 N1 C1 C2 0.0(7) . .
Zn1 N1 C1 C2 177.0(4) . .
N1 C1 C2 C3 0.4(8) . .
C1 C2 C3 C4 -0.9(9) . .
C2 C3 C4 C5 1.1(9) . .
C1 N1 C5 C4 0.1(7) . .
Zn1 N1 C5 C4 -177.2(4) . .
C1 N1 C5 C6 178.2(4) . .
Zn1 N1 C5 C6 0.8(5) . .
C3 C4 C5 N1 -0.7(8) . .
C3 C4 C5 C6 -178.6(5) . .
N3 N2 C6 C5 177.3(4) . .
Zn1 N2 C6 C5 3.5(6) . .
N1 C5 C6 N2 -2.7(6) . .
C4 C5 C6 N2 175.3(5) . .
Zn1 O1 C7 N3 8.7(6) . .
Zn1 O1 C7 C8 -170.6(4) . .
N2 N3 C7 O1 -0.4(7) . .
N2 N3 C7 C8 178.9(5) . .
O1 C7 C8 C24 -165.2(6) . .
N3 C7 C8 C24 15.5(9) . .
O1 C7 C8 C9 16.4(8) . .
N3 C7 C8 C9 -162.9(5) . .
C24 C8 C9 C18 -107.8(7) . .
C7 C8 C9 C18 70.6(6) . .
C24 C8 C9 C10 16.2(8) . .
C7 C8 C9 C10 -165.4(5) . .
C18 C9 C10 C25 106.2(6) . .
C8 C9 C10 C25 -18.0(8) . .
C18 C9 C10 C11 -67.9(6) . .
C8 C9 C10 C11 167.9(5) . .
Zn2 O2 C11 N4 -8.9(5) . .
Zn2 O2 C11 C10 169.6(4) . .
N5 N4 C11 O2 2.2(6) . .
N5 N4 C11 C10 -176.3(4) . .
C25 C10 C11 O2 -169.9(6) . .
C9 C10 C11 O2 4.2(7) . .
C25 C10 C11 N4 8.6(8) . .
C9 C10 C11 N4 -177.3(4) . .
N4 N5 C12 C13 179.4(4) . .
Zn2 N5 C12 C13 -1.3(5) . .
C17 N6 C13 C14 0.9(7) . .
Zn2 N6 C13 C14 178.0(4) . .
C17 N6 C13 C12 -177.3(4) . .
Zn2 N6 C13 C12 -0.2(5) . .
N5 C12 C13 C14 -177.2(4) . .
N5 C12 C13 N6 0.9(6) . .
N6 C13 C14 C15 0.0(8) . .
C12 C13 C14 C15 178.0(5) . .
C13 C14 C15 C16 -1.6(9) . .
C14 C15 C16 C17 2.4(10) . .
C13 N6 C17 C16 -0.1(8) . .
Zn2 N6 C17 C16 -176.7(5) . .
C15 C16 C17 N6 -1.6(10) . .
C8 C9 C18 C19 -119.3(6) . .
C10 C9 C18 C19 119.2(6) . .
C8 C9 C18 C23 60.6(7) . .
C10 C9 C18 C23 -60.9(7) . .
C23 C18 C19 C20 2.3(10) . .
C9 C18 C19 C20 -177.8(6) . .
C18 C19 C20 C21 -1.8(11) . .
C19 C20 C21 C22 1.8(13) . .
C20 C21 C22 C23 -2.4(15) . .
C19 C18 C23 C22 -2.7(10) . .
C9 C18 C23 C22 177.3(7) . .
C21 C22 C23 C18 2.9(13) . .
C7 C8 C24 N7 176.1(6) . .
C9 C8 C24 N7 -5.6(11) . .
C25 N7 C24 C8 -5.9(11) . .
C26 N7 C24 C8 177.7(7) . .
C11 C10 C25 N7 -177.0(6) . .
C9 C10 C25 N7 9.4(10) . .
C24 N7 C25 C10 4.0(11) . .
C26 N7 C25 C10 -179.7(7) . .
C25 N7 C26 C27 61.5(9) . .
C24 N7 C26 C27 -122.3(7) . .
C30 O3 C27 C28 -2.7(9) . .
C30 O3 C27 C26 176.8(6) . .
N7 C26 C27 O3 50.7(9) . .
N7 C26 C27 C28 -129.9(8) . .
O3 C27 C28 C29 1.7(10) . .
C26 C27 C28 C29 -177.8(8) . .
C27 C28 C29 C30 0.2(12) . .
C28 C29 C30 O3 -1.9(12) . .
C27 O3 C30 C29 2.9(10) . .
C35 N8 C31 C32 1.6(8) . .
Zn1 N8 C31 C32 176.2(4) . .
N8 C31 C32 C33 -1.8(9) . .
C31 C32 C33 C34 0.9(9) . .
C32 C33 C34 C35 0.1(9) . .
C31 N8 C35 C34 -0.5(7) . .
Zn1 N8 C35 C34 -175.8(4) . .
C31 N8 C35 C36 178.6(4) . .
Zn1 N8 C35 C36 3.2(5) . .
C33 C34 C35 N8 -0.3(8) . .
C33 C34 C35 C36 -179.3(5) . .
N10 N9 C36 C35 178.4(4) . .
Zn1 N9 C36 C35 1.4(6) . .
N8 C35 C36 N9 -3.1(6) . .
C34 C35 C36 N9 176.0(5) . .
Zn1 O4 C37 N10 14.8(5) . .
Zn1 O4 C37 C38 -162.0(4) . .
N9 N10 C37 O4 -9.8(6) . .
N9 N10 C37 C38 167.0(4) . .
O4 C37 C38 C54 169.5(5) . .
N10 C37 C38 C54 -7.2(8) . .
O4 C37 C38 C39 -0.5(7) . .
N10 C37 C38 C39 -177.2(4) . .
C54 C38 C39 C48 -88.2(6) . .
C37 C38 C39 C48 82.0(6) . .
C54 C38 C39 C40 34.0(7) . .
C37 C38 C39 C40 -155.8(5) . .
C38 C39 C40 C55 -33.7(7) . .
C48 C39 C40 C55 89.6(6) . .
C38 C39 C40 C41 152.8(5) . .
C48 C39 C40 C41 -83.9(6) . .
Zn2 O5 C41 N11 -6.0(5) 2_565 .
Zn2 O5 C41 C40 173.9(4) 2_565 .
N12 N11 C41 O5 2.4(6) . .
N12 N11 C41 C40 -177.6(4) . .
C55 C40 C41 O5 -176.6(5) . .
C39 C40 C41 O5 -3.3(7) . .
C55 C40 C41 N11 3.3(8) . .
C39 C40 C41 N11 176.6(4) . .
N11 N12 C42 C43 -180.0(4) . .
Zn2 N12 C42 C43 -0.3(6) 2_565 .
C47 N13 C43 C44 1.7(7) . .
Zn2 N13 C43 C44 175.4(5) 2_565 .
C47 N13 C43 C42 -178.4(5) . .
Zn2 N13 C43 C42 -4.8(5) 2_565 .
N12 C42 C43 N13 3.4(7) . .
N12 C42 C43 C44 -176.7(6) . .
N13 C43 C44 C45 -3.0(10) . .
C42 C43 C44 C45 177.2(6) . .
C43 C44 C45 C46 2.9(11) . .
C44 C45 C46 C47 -1.6(12) . .
C43 N13 C47 C46 -0.4(8) . .
Zn2 N13 C47 C46 -173.0(5) 2_565 .
C45 C46 C47 N13 0.3(11) . .
C38 C39 C48 C49 -145.1(5) . .
C40 C39 C48 C49 96.6(6) . .
C38 C39 C48 C53 34.9(7) . .
C40 C39 C48 C53 -83.4(6) . .
C53 C48 C49 C50 2.8(9) . .
C39 C48 C49 C50 -177.2(6) . .
C48 C49 C50 C51 -3.0(11) . .
C49 C50 C51 C52 3.4(12) . .
C50 C51 C52 C53 -3.9(12) . .
C51 C52 C53 C48 3.9(10) . .
C49 C48 C53 C52 -3.2(9) . .
C39 C48 C53 C52 176.8(5) . .
C37 C38 C54 N14 175.8(5) . .
C39 C38 C54 N14 -14.7(8) . .
C55 N14 C54 C38 -11.2(8) . .
C56 N14 C54 C38 163.3(6) . .
C41 C40 C55 N14 -173.2(5) . .
C39 C40 C55 N14 13.8(8) . .
C54 N14 C55 C40 11.5(8) . .
C56 N14 C55 C40 -163.0(6) . .
C54 N14 C56 C57 -74.3(6) . .
C55 N14 C56 C57 100.1(6) . .
C60 O6 C57 C58 -0.7(7) . .
C60 O6 C57 C56 174.1(5) . .
N14 C56 C57 O6 -69.7(6) . .
N14 C56 C57 C58 103.5(8) . .
O6 C57 C58 C59 -2.0(9) . .
C56 C57 C58 C59 -175.7(7) . .
C57 C58 C59 C60 4.0(11) . .
C58 C59 C60 O6 -4.4(11) . .
C57 O6 C60 C59 3.2(9) . .
O01 C01 C02 C07 179.5(14) . .
O01 C01 C02 C03 0(2) . .
C07 C02 C03 C04 1(2) . .
C01 C02 C03 C04 -179.7(14) . .
C02 C03 C04 C05 -2(2) . .
O03 N01 C05 C04 2(2) . .
O02 N01 C05 C04 -178.5(12) . .
O03 N01 C05 C06 -179.7(13) . .
O02 N01 C05 C06 -0.7(16) . .
C03 C04 C05 N01 179.7(13) . .
C03 C04 C05 C06 2(2) . .
N01 C05 C06 C07 -178.7(13) . .
C04 C05 C06 C07 -1(2) . .
C03 C02 C07 C06 0(2) . .
C01 C02 C07 C06 -179.3(16) . .
C05 C06 C07 C02 0(2) . .
O12 S01 C001 F11 175.8(5) . .
O13 S01 C001 F11 -64.1(6) . .
O11 S01 C001 F11 54.8(6) . .
O12 S01 C001 F13 -61.4(7) . .
O13 S01 C001 F13 58.7(6) . .
O11 S01 C001 F13 177.6(6) . .
O12 S01 C001 F12 57.6(5) . .
O13 S01 C001 F12 177.7(4) . .
O11 S01 C001 F12 -63.4(5) . .
O22 S02 C002 F22 -62.0(6) . .
O21 S02 C002 F22 57.3(6) . .
O23 S02 C002 F22 176.8(5) . .
O22 S02 C002 F23 59.0(5) . .
O21 S02 C002 F23 178.2(4) . .
O23 S02 C002 F23 -62.3(5) . .
O22 S02 C002 F21 178.8(5) . .
O21 S02 C002 F21 -62.0(5) . .
O23 S02 C002 F21 57.5(6) . .
O31 S03 C003 F32 176.6(16) . .
O32 S03 C003 F32 -64.3(17) . .
O33 S03 C003 F32 56.8(18) . .
O31 S03 C003 F31 -54.4(19) . .
O32 S03 C003 F31 64.7(19) . .
O33 S03 C003 F31 -174.2(16) . .
O31 S03 C003 F33 63.1(12) . .
O32 S03 C003 F33 -177.8(11) . .
O33 S03 C003 F33 -56.7(13) . .
O41 S04 C004 F42 62.9(14) . .
O42 S04 C004 F42 -62.9(14) . .
O43 S04 C004 F42 -174.2(13) . .
C04' S04 C004 F42 143(4) . .
O41 S04 C004 F43 -68.7(18) . .
O42 S04 C004 F43 165.5(18) . .
O43 S04 C004 F43 54(2) . .
C04' S04 C004 F43 12(3) . .
O41 S04 C004 F41 -178.7(10) . .
O42 S04 C004 F41 55.5(12) . .
O43 S04 C004 F41 -55.7(14) . .
C04' S04 C004 F41 -98(3) . .
O41 S04 C04' F41' 132(2) . .
O42 S04 C04' F41' -2(3) . .
O43 S04 C04' F41' -114(2) . .
C004 S04 C04' F41' 27(3) . .
O41 S04 C04' F43' -112.1(16) . .
O42 S04 C04' F43' 113.5(17) . .
O43 S04 C04' F43' 1.8(19) . .
C004 S04 C04' F43' 143(4) . .
O41 S04 C04' F42' 4(2) . .
O42 S04 C04' F42' -130(2) . .
O43 S04 C04' F42' 118(2) . .
C004 S04 C04' F42' -101(4) . .
